data_7243628
loop_
_publ_author_name
'Le , Anh T.'
'Tran, Thanh Van Thi'
'Le, Duan T.'
'Gomila, Rosa Maria'
'Frontera, Antonio'
'Zubkov, Fedor Ivanovich'

_publ_section_title
;
 Synthesis, X-ray characterization and theoretical study of all-cis
 1,4:2,3:5,8:6,7-tetraepoxynaphthalenes: on the importance of
 through-space \a-effect
;
_journal_name_full CrystEngComm
_journal_paper_doi 10.1039/D1CE01040A
_journal_year 2021
_chemical_formula_moiety 'C18 H19 N O9, 1.5(H2 O)'
_chemical_formula_sum 'C18 H22 N O10.5'
_chemical_formula_weight 420.36
_space_group_crystal_system triclinic
_space_group_IT_number 2
_space_group_name_Hall '-P 1'
_space_group_name_H-M_alt 'P -1'
_atom_sites_solution_hydrogens mixed
_atom_sites_solution_primary difmap
_atom_sites_solution_secondary difmap
_audit_creation_method SHELXL-2014/6
_audit_update_record
;
2021-07-09 deposited with the CCDC.	2021-09-29 downloaded from the CCDC.
;
_cell_angle_alpha 74.88(3)
_cell_angle_beta 86.45(3)
_cell_angle_gamma 66.47(3)
_cell_formula_units_Z 4
_cell_length_a 11.287(2)
_cell_length_b 11.583(2)
_cell_length_c 15.893(3)
_cell_measurement_reflns_used 600
_cell_measurement_temperature 100(2)
_cell_measurement_theta_max 33.0
_cell_measurement_theta_min 3.3
_cell_volume 1837.0(8)
_computing_cell_refinement iMosflm
_computing_data_collection Automar
_computing_data_reduction iMosflm
_computing_molecular_graphics 'Bruker SHELXTL'
_computing_publication_material 'Bruker SHELXTL'
_computing_structure_refinement 'SHELXL-2014/6 (Sheldrick, 2014)'
_computing_structure_solution 'SHELXS-97 (Sheldrick 2008)'
_diffrn_ambient_temperature 100(2)
_diffrn_measured_fraction_theta_full 0.966
_diffrn_measured_fraction_theta_max 0.898
_diffrn_measurement_device_type 'Rayonix SX165 CCD'
_diffrn_measurement_method '/f scan'
_diffrn_radiation_type synchrotron
_diffrn_radiation_wavelength 0.96990
_diffrn_reflns_av_R_equivalents 0.0771
_diffrn_reflns_av_unetI/netI 0.1566
_diffrn_reflns_Laue_measured_fraction_full 0.966
_diffrn_reflns_Laue_measured_fraction_max 0.898
_diffrn_reflns_limit_h_max 13
_diffrn_reflns_limit_h_min -13
_diffrn_reflns_limit_k_max 14
_diffrn_reflns_limit_k_min -14
_diffrn_reflns_limit_l_max 19
_diffrn_reflns_limit_l_min -19
_diffrn_reflns_number 21043
_diffrn_reflns_point_group_measured_fraction_full 0.966
_diffrn_reflns_point_group_measured_fraction_max 0.898
_diffrn_reflns_theta_full 35.587
_diffrn_reflns_theta_max 38.519
_diffrn_reflns_theta_min 3.315
_exptl_absorpt_coefficient_mu 0.275
_exptl_absorpt_correction_T_max 0.960
_exptl_absorpt_correction_T_min 0.940
_exptl_absorpt_correction_type multi-scan
_exptl_absorpt_process_details 'Scala (Evans, 2005)'
_exptl_crystal_colour colourless
_exptl_crystal_density_diffrn 1.520
_exptl_crystal_description prism
_exptl_crystal_F_000 884
_exptl_crystal_size_max 0.18
_exptl_crystal_size_mid 0.15
_exptl_crystal_size_min 0.12
_refine_diff_density_max 0.549
_refine_diff_density_min -0.435
_refine_diff_density_rms 0.082
_refine_ls_extinction_coef 0.0016(3)
_refine_ls_extinction_expression Fc^*^=kFc[1+0.001xFc^2^\l^3^/sin(2\q)]^-1/4^
_refine_ls_extinction_method SHELXL
_refine_ls_goodness_of_fit_ref 0.951
_refine_ls_hydrogen_treatment constr
_refine_ls_matrix_type full
_refine_ls_number_parameters 539
_refine_ls_number_reflns 7318
_refine_ls_number_restraints 0
_refine_ls_restrained_S_all 0.951
_refine_ls_R_factor_all 0.1186
_refine_ls_R_factor_gt 0.0618
_refine_ls_shift/su_max 0.000
_refine_ls_shift/su_mean 0.000
_refine_ls_structure_factor_coef Fsqd
_refine_ls_weighting_details 'w=1/[\s^2^(Fo^2^)] where P=(Fo^2^+2Fc^2^)/3'
_refine_ls_weighting_scheme calc
_refine_ls_wR_factor_gt 0.1420
_refine_ls_wR_factor_ref 0.1723
_reflns_Friedel_coverage 0.000
_reflns_number_gt 3945
_reflns_number_total 7318
_reflns_threshold_expression 'I > 2\s(I)'
_cod_data_source_file d1ce01040a2.cif
_cod_data_source_block XB3
_cod_original_formula_sum 'C18 H22 N O10.50'
_cod_database_code 7243628
_shelx_space_group_comment
;
The symmetry employed for this shelxl refinement is uniquely defined
by the following loop, which should always be used as a source of
symmetry information in preference to the above space-group names.
They are only intended as comments.
;
_shelx_estimated_absorpt_t_min 0.948
_shelx_estimated_absorpt_t_max 0.965
_shelxl_version_number 2014/6

loop_
_space_group_symop_operation_xyz
'x, y, z'
'-x, -y, -z'

loop_
_atom_site_label
_atom_site_type_symbol
_atom_site_fract_x
_atom_site_fract_y
_atom_site_fract_z
_atom_site_U_iso_or_equiv
_atom_site_adp_type
_atom_site_occupancy
_atom_site_site_symmetry_order
_atom_site_calc_flag
_atom_site_refinement_flags_posn
_atom_site_refinement_flags_adp
_atom_site_refinement_flags_occupancy
_atom_site_disorder_assembly
_atom_site_disorder_group
O1 O 0.96202(15) 0.89896(14) 0.31215(10) 0.0165(4) Uani 1 1 d . . . . .
O2 O 1.02362(15) 0.71665(14) 0.24429(10) 0.0132(4) Uani 1 1 d . . . . .
O3 O 0.98199(15) 0.58622(14) 0.14758(11) 0.0143(4) Uani 1 1 d . . . . .
O4 O 0.85671(16) 0.54751(15) 0.04593(11) 0.0205(5) Uani 1 1 d . . . . .
O5 O 1.33098(16) 0.68217(15) 0.13880(12) 0.0252(5) Uani 1 1 d . . . . .
O6 O 0.64604(16) 0.78257(16) 0.31031(12) 0.0217(5) Uani 1 1 d . . . . .
O7 O 0.59292(15) 0.81315(15) 0.17010(11) 0.0186(4) Uani 1 1 d . . . . .
O8 O 0.76806(16) 0.95886(15) -0.00787(11) 0.0232(5) Uani 1 1 d . . . . .
O9 O 0.68613(15) 1.01461(15) 0.11491(11) 0.0174(4) Uani 1 1 d . . . . .
C1 C 1.0437(2) 0.7215(2) 0.02377(16) 0.0154(6) Uani 1 1 d . . . . .
H1A H 1.0904 0.6437 0.0015 0.019 Uiso 1 1 calc R U . . .
H1B H 1.0074 0.7978 -0.0270 0.019 Uiso 1 1 calc R U . . .
N2 N 1.13479(19) 0.74132(18) 0.07501(13) 0.0157(5) Uani 1 1 d . . . . .
C3 C 1.0766(2) 0.8504(2) 0.11595(16) 0.0170(6) Uani 1 1 d . . . . .
H3A H 1.0397 0.9334 0.0701 0.020 Uiso 1 1 calc R U . . .
H3B H 1.1443 0.8548 0.1503 0.020 Uiso 1 1 calc R U . . .
C3A C 0.9715(2) 0.8333(2) 0.17492(16) 0.0134(6) Uani 1 1 d . . . . .
C4 C 0.9005(2) 0.9355(2) 0.22642(16) 0.0151(6) Uani 1 1 d . . . . .
H4 H 0.8457 1.0281 0.1966 0.018 Uiso 1 1 calc R U . . .
C5 C 0.8570(2) 0.8615(2) 0.30196(16) 0.0149(6) Uani 1 1 d . . . . .
H5 H 0.7709 0.9012 0.3266 0.018 Uiso 1 1 calc R U . . .
C6 C 0.9058(2) 0.7243(2) 0.28670(16) 0.0141(6) Uani 1 1 d . . . . .
H6 H 0.9165 0.6527 0.3407 0.017 Uiso 1 1 calc R U . . .
C6A C 0.8175(2) 0.7301(2) 0.21179(16) 0.0129(6) Uani 1 1 d . . . . .
C7 C 0.8617(2) 0.5965(2) 0.18708(16) 0.0141(6) Uani 1 1 d . . . . .
H7 H 0.8687 0.5211 0.2375 0.017 Uiso 1 1 calc R U . . .
C8 C 0.7783(2) 0.6122(2) 0.10873(16) 0.0165(6) Uani 1 1 d . . . . .
H8 H 0.6842 0.6298 0.1130 0.020 Uiso 1 1 calc R U . . .
C9 C 0.8281(2) 0.6834(2) 0.03459(17) 0.0166(6) Uani 1 1 d . . . . .
H9 H 0.7696 0.7525 -0.0145 0.020 Uiso 1 1 calc R U . . .
C9A C 0.9343(2) 0.7033(2) 0.07842(16) 0.0127(6) Uani 1 1 d . . . . .
C9B C 0.8654(2) 0.8095(2) 0.13027(15) 0.0126(6) Uani 1 1 d . . . . .
C10 C 1.2609(2) 0.6593(2) 0.09398(17) 0.0174(6) Uani 1 1 d . . . . .
C11 C 1.3161(2) 0.5424(2) 0.05657(18) 0.0247(7) Uani 1 1 d . . . . .
H11A H 1.4066 0.4911 0.0775 0.037 Uiso 1 1 calc R U . . .
H11B H 1.3115 0.5716 -0.0073 0.037 Uiso 1 1 calc R U . . .
H11C H 1.2662 0.4884 0.0752 0.037 Uiso 1 1 calc R U . . .
C12 C 0.6777(2) 0.7792(2) 0.23606(17) 0.0151(6) Uani 1 1 d . . . . .
C13 C 0.4573(2) 0.8596(3) 0.19146(18) 0.0259(7) Uani 1 1 d . . . . .
H13A H 0.4028 0.8880 0.1382 0.039 Uiso 1 1 calc R U . . .
H13B H 0.4365 0.9331 0.2174 0.039 Uiso 1 1 calc R U . . .
H13C H 0.4413 0.7890 0.2331 0.039 Uiso 1 1 calc R U . . .
C14 C 0.7676(2) 0.9341(2) 0.07119(17) 0.0149(6) Uani 1 1 d . . . . .
C15 C 0.5929(3) 1.1361(2) 0.06218(18) 0.0266(7) Uani 1 1 d . . . . .
H15A H 0.6380 1.1785 0.0185 0.040 Uiso 1 1 calc R U . . .
H15B H 0.5469 1.1936 0.0997 0.040 Uiso 1 1 calc R U . . .
H15C H 0.5307 1.1183 0.0327 0.040 Uiso 1 1 calc R U . . .
O10 O 0.14653(16) 0.44342(15) 0.46235(11) 0.0196(4) Uani 1 1 d . . . . .
O11 O 0.02379(15) 0.40997(14) 0.35608(11) 0.0140(4) Uani 1 1 d . . . . .
O12 O -0.01405(15) 0.28292(14) 0.25472(10) 0.0132(4) Uani 1 1 d . . . . .
O13 O 0.05063(15) 0.10373(15) 0.18350(10) 0.0172(4) Uani 1 1 d . . . . .
O14 O -0.31328(16) 0.33979(16) 0.33119(12) 0.0254(5) Uani 1 1 d . . . . .
O15 O 0.36304(16) 0.22420(16) 0.19399(12) 0.0227(5) Uani 1 1 d . . . . .
O16 O 0.41537(15) 0.18007(15) 0.33620(11) 0.0179(4) Uani 1 1 d . . . . .
O17 O 0.22724(16) 0.03262(15) 0.50933(11) 0.0212(5) Uani 1 1 d . . . . .
O18 O 0.31969(15) -0.01871(15) 0.38752(10) 0.0166(4) Uani 1 1 d . . . . .
C16 C -0.0717(2) 0.1480(2) 0.37967(16) 0.0162(6) Uani 1 1 d . . . . .
H16A H -0.1375 0.1430 0.3440 0.019 Uiso 1 1 calc R U . . .
H16B H -0.0365 0.0658 0.4263 0.019 Uiso 1 1 calc R U . . .
N17 N -0.13203(18) 0.25862(18) 0.41884(13) 0.0141(5) Uani 1 1 d . . . . .
C18 C -0.0435(2) 0.2742(2) 0.47515(16) 0.0148(6) Uani 1 1 d . . . . .
H18A H -0.0105 0.1965 0.5254 0.018 Uiso 1 1 calc R U . . .
H18B H -0.0909 0.3513 0.4981 0.018 Uiso 1 1 calc R U . . .
C18A C 0.0687(2) 0.2911(2) 0.42436(16) 0.0132(6) Uani 1 1 d . . . . .
C19 C 0.1746(2) 0.3085(2) 0.47118(16) 0.0159(6) Uani 1 1 d . . . . .
H19 H 0.2317 0.2380 0.5202 0.019 Uiso 1 1 calc R U . . .
C20 C 0.2265(2) 0.3807(2) 0.39932(16) 0.0162(6) Uani 1 1 d . . . . .
H20 H 0.3209 0.3625 0.3968 0.019 Uiso 1 1 calc R U . . .
C21 C 0.1454(2) 0.4003(2) 0.31870(16) 0.0144(6) Uani 1 1 d . . . . .
H21 H 0.1402 0.4766 0.2695 0.017 Uiso 1 1 calc R U . . .
C21A C 0.1913(2) 0.2673(2) 0.29235(16) 0.0131(6) Uani 1 1 d . . . . .
C22 C 0.1047(2) 0.2764(2) 0.21452(16) 0.0140(6) Uani 1 1 d . . . . .
H22 H 0.0955 0.3492 0.1616 0.017 Uiso 1 1 calc R U . . .
C23 C 0.1551(2) 0.1406(2) 0.19733(16) 0.0135(6) Uani 1 1 d . . . . .
H23 H 0.2422 0.1019 0.1736 0.016 Uiso 1 1 calc R U . . .
C24 C 0.1097(2) 0.0643(2) 0.27049(16) 0.0142(6) Uani 1 1 d . . . . .
H24 H 0.1640 -0.0288 0.2996 0.017 Uiso 1 1 calc R U . . .
C24A C 0.0359(2) 0.1644(2) 0.32314(16) 0.0129(6) Uani 1 1 d . . . . .
C24B C 0.1403(2) 0.1869(2) 0.37137(15) 0.0127(6) Uani 1 1 d . . . . .
C25 C -0.2511(2) 0.3505(2) 0.38886(16) 0.0159(6) Uani 1 1 d . . . . .
C26 C -0.3096(2) 0.4643(2) 0.42906(17) 0.0226(7) Uani 1 1 d . . . . .
H26A H -0.2592 0.5183 0.4145 0.034 Uiso 1 1 calc R U . . .
H26B H -0.3084 0.4320 0.4926 0.034 Uiso 1 1 calc R U . . .
H26C H -0.3990 0.5166 0.4062 0.034 Uiso 1 1 calc R U . . .
C27 C 0.3307(2) 0.2203(2) 0.26869(17) 0.0152(6) Uani 1 1 d . . . . .
C28 C 0.5504(2) 0.1374(3) 0.31377(18) 0.0250(7) Uani 1 1 d . . . . .
H28A H 0.5642 0.2100 0.2728 0.038 Uiso 1 1 calc R U . . .
H28B H 0.5725 0.0650 0.2866 0.038 Uiso 1 1 calc R U . . .
H28C H 0.6056 0.1085 0.3668 0.038 Uiso 1 1 calc R U . . .
C29 C 0.2346(2) 0.0600(2) 0.43042(17) 0.0145(6) Uani 1 1 d . . . . .
C30 C 0.4076(2) -0.1435(2) 0.44123(17) 0.0237(7) Uani 1 1 d . . . . .
H30A H 0.4620 -0.1968 0.4036 0.036 Uiso 1 1 calc R U . . .
H30B H 0.3575 -0.1888 0.4770 0.036 Uiso 1 1 calc R U . . .
H30C H 0.4625 -0.1290 0.4793 0.036 Uiso 1 1 calc R U . . .
O19 O 0.24420(17) 0.72405(17) 0.35305(12) 0.0303(5) Uani 1 1 d . . . . .
H19A H 0.1657 0.7433 0.3286 0.045 Uiso 1 1 d R U . . .
H19B H 0.3036 0.6509 0.3404 0.045 Uiso 1 1 d R U . . .
O20 O 0.76150(17) 0.27481(17) 0.16315(12) 0.0307(5) Uani 1 1 d . . . . .
H20A H 0.8481 0.2493 0.1680 0.046 Uiso 1 1 d R U . . .
H20B H 0.7224 0.3188 0.2032 0.046 Uiso 1 1 d R U . . .
O21 O 0.42469(17) 0.50183(17) 0.29528(12) 0.0379(6) Uani 1 1 d . . . . .
H21A H 0.4077 0.5516 0.2395 0.057 Uiso 1 1 d R U . . .
H21B H 0.5110 0.4541 0.3045 0.057 Uiso 1 1 d R U . . .

loop_
_atom_site_aniso_label
_atom_site_aniso_U_11
_atom_site_aniso_U_22
_atom_site_aniso_U_33
_atom_site_aniso_U_23
_atom_site_aniso_U_13
_atom_site_aniso_U_12
O1 0.0193(10) 0.0180(9) 0.0154(10) -0.0082(8) -0.0021(8) -0.0079(8)
O2 0.0128(9) 0.0117(8) 0.0122(10) -0.0038(7) -0.0012(7) -0.0012(7)
O3 0.0129(9) 0.0099(8) 0.0176(10) -0.0048(8) -0.0025(8) -0.0008(7)
O4 0.0231(10) 0.0178(9) 0.0241(11) -0.0143(8) 0.0019(8) -0.0062(8)
O5 0.0204(10) 0.0225(10) 0.0330(12) -0.0119(9) -0.0077(9) -0.0047(8)
O6 0.0190(10) 0.0272(10) 0.0179(11) -0.0084(9) 0.0031(8) -0.0069(8)
O7 0.0118(10) 0.0209(9) 0.0210(11) -0.0081(8) -0.0025(8) -0.0021(8)
O8 0.0249(11) 0.0205(10) 0.0146(11) -0.0052(8) -0.0011(8) 0.0013(8)
O9 0.0155(10) 0.0133(9) 0.0164(10) -0.0051(8) 0.0002(8) 0.0023(7)
C1 0.0138(14) 0.0156(13) 0.0184(15) -0.0108(11) -0.0029(11) -0.0028(11)
N2 0.0135(12) 0.0169(11) 0.0185(13) -0.0110(10) -0.0004(9) -0.0037(9)
C3 0.0172(14) 0.0151(13) 0.0196(15) -0.0084(12) 0.0001(12) -0.0048(11)
C3A 0.0135(13) 0.0108(12) 0.0149(14) -0.0052(11) -0.0020(11) -0.0022(10)
C4 0.0148(14) 0.0126(13) 0.0144(15) -0.0057(11) -0.0050(11) 0.0001(11)
C5 0.0107(13) 0.0153(13) 0.0189(16) -0.0082(12) -0.0033(11) -0.0025(11)
C6 0.0111(13) 0.0156(13) 0.0145(15) -0.0068(11) 0.0027(11) -0.0029(11)
C6A 0.0108(13) 0.0101(12) 0.0168(15) -0.0052(11) -0.0014(11) -0.0018(10)
C7 0.0132(14) 0.0118(12) 0.0192(15) -0.0054(11) 0.0007(11) -0.0060(11)
C8 0.0141(14) 0.0158(13) 0.0187(15) -0.0109(12) -0.0019(11) -0.0006(11)
C9 0.0149(14) 0.0140(13) 0.0213(16) -0.0107(12) -0.0018(12) -0.0019(11)
C9A 0.0108(13) 0.0116(12) 0.0147(14) -0.0059(11) -0.0025(11) -0.0014(10)
C9B 0.0104(13) 0.0115(12) 0.0144(15) -0.0049(11) -0.0017(11) -0.0016(10)
C10 0.0176(15) 0.0151(13) 0.0190(16) -0.0045(12) -0.0016(12) -0.0055(11)
C11 0.0190(15) 0.0204(14) 0.0330(18) -0.0149(13) -0.0016(13) -0.0009(12)
C12 0.0161(14) 0.0072(12) 0.0194(16) -0.0024(11) -0.0027(12) -0.0022(10)
C13 0.0142(15) 0.0306(16) 0.0331(18) -0.0177(14) -0.0008(12) -0.0029(12)
C14 0.0135(14) 0.0150(13) 0.0183(16) -0.0090(12) 0.0016(12) -0.0052(11)
C15 0.0243(16) 0.0137(13) 0.0254(17) -0.0015(12) -0.0020(13) 0.0073(12)
O10 0.0226(10) 0.0174(9) 0.0239(11) -0.0133(8) 0.0031(8) -0.0084(8)
O11 0.0125(9) 0.0112(9) 0.0179(10) -0.0068(8) 0.0008(8) -0.0023(7)
O12 0.0124(9) 0.0116(8) 0.0141(10) -0.0044(7) -0.0005(7) -0.0025(7)
O13 0.0209(10) 0.0167(9) 0.0162(10) -0.0080(8) -0.0028(8) -0.0069(8)
O14 0.0185(10) 0.0274(10) 0.0306(12) -0.0171(9) -0.0080(9) -0.0022(8)
O15 0.0202(10) 0.0299(10) 0.0175(11) -0.0079(9) 0.0050(8) -0.0088(8)
O16 0.0095(9) 0.0206(9) 0.0216(11) -0.0085(8) -0.0008(8) -0.0019(8)
O17 0.0207(10) 0.0214(10) 0.0145(11) -0.0033(8) -0.0014(8) -0.0017(8)
O18 0.0160(10) 0.0120(9) 0.0150(10) -0.0056(8) 0.0011(8) 0.0027(7)
C16 0.0153(14) 0.0135(13) 0.0215(16) -0.0103(12) 0.0011(12) -0.0040(11)
N17 0.0108(11) 0.0152(11) 0.0170(12) -0.0098(9) -0.0012(9) -0.0020(9)
C18 0.0132(14) 0.0142(13) 0.0166(15) -0.0087(11) -0.0032(11) -0.0015(11)
C18A 0.0109(13) 0.0110(12) 0.0166(15) -0.0059(11) -0.0009(11) -0.0014(10)
C19 0.0140(14) 0.0155(13) 0.0189(16) -0.0099(12) -0.0030(11) -0.0027(11)
C20 0.0158(14) 0.0160(13) 0.0194(15) -0.0129(12) 0.0019(11) -0.0040(11)
C21 0.0119(14) 0.0144(13) 0.0186(15) -0.0069(11) 0.0033(11) -0.0055(11)
C21A 0.0106(13) 0.0107(12) 0.0161(15) -0.0057(11) -0.0014(11) -0.0007(10)
C22 0.0139(14) 0.0125(13) 0.0154(15) -0.0057(11) 0.0022(11) -0.0040(11)
C23 0.0111(13) 0.0129(13) 0.0164(15) -0.0065(11) -0.0013(11) -0.0027(11)
C24 0.0152(14) 0.0120(12) 0.0140(15) -0.0064(11) -0.0036(11) -0.0017(11)
C24A 0.0132(13) 0.0081(12) 0.0143(14) -0.0047(11) -0.0040(11) 0.0008(10)
C24B 0.0125(13) 0.0111(12) 0.0124(14) -0.0042(11) -0.0011(11) -0.0015(11)
C25 0.0153(14) 0.0142(13) 0.0175(15) -0.0057(11) 0.0006(11) -0.0042(11)
C26 0.0184(15) 0.0171(13) 0.0283(17) -0.0105(12) -0.0046(12) 0.0007(11)
C27 0.0169(15) 0.0094(12) 0.0171(16) -0.0031(11) -0.0028(12) -0.0024(11)
C28 0.0115(15) 0.0292(15) 0.0322(18) -0.0150(14) -0.0013(12) -0.0012(12)
C29 0.0126(14) 0.0156(13) 0.0164(16) -0.0067(12) -0.0001(11) -0.0050(11)
C30 0.0183(15) 0.0128(13) 0.0275(17) -0.0025(12) -0.0033(12) 0.0055(11)
O19 0.0222(11) 0.0306(11) 0.0350(12) -0.0116(9) -0.0030(9) -0.0049(9)
O20 0.0232(11) 0.0367(11) 0.0339(12) -0.0168(10) 0.0007(9) -0.0088(9)
O21 0.0242(11) 0.0395(12) 0.0349(13) -0.0003(10) -0.0030(9) -0.0025(9)

loop_
_atom_type_symbol
_atom_type_description
_atom_type_scat_dispersion_real
_atom_type_scat_dispersion_imag
_atom_type_scat_source
C C 0.0070 0.0030 'International Tables Vol C Tables 4.2.6.8 and 6.1.1.4'
H H 0.0000 0.0000 'International Tables Vol C Tables 4.2.6.8 and 6.1.1.4'
N N 0.0130 0.0070 'International Tables Vol C Tables 4.2.6.8 and 6.1.1.4'
O O 0.0210 0.0120 'International Tables Vol C Tables 4.2.6.8 and 6.1.1.4'

loop_
_geom_angle_atom_site_label_1
_geom_angle_atom_site_label_2
_geom_angle_atom_site_label_3
_geom_angle
_geom_angle_site_symmetry_1
_geom_angle_site_symmetry_3
_geom_angle_publ_flag
C5 O1 C4 60.74(15) . . ?
C3A O2 C6 98.42(17) . . ?
C9A O3 C7 98.37(17) . . ?
C9 O4 C8 61.35(15) . . ?
C12 O7 C13 115.69(19) . . ?
C14 O9 C15 115.9(2) . . ?
N2 C1 C9A 111.29(19) . . ?
N2 C1 H1A 109.4 . . ?
C9A C1 H1A 109.4 . . ?
N2 C1 H1B 109.4 . . ?
C9A C1 H1B 109.4 . . ?
H1A C1 H1B 108.0 . . ?
C10 N2 C1 124.79(18) . . ?
C10 N2 C3 119.64(18) . . ?
C1 N2 C3 115.13(18) . . ?
N2 C3 C3A 110.60(19) . . ?
N2 C3 H3A 109.5 . . ?
C3A C3 H3A 109.5 . . ?
N2 C3 H3B 109.5 . . ?
C3A C3 H3B 109.5 . . ?
H3A C3 H3B 108.1 . . ?
O2 C3A C3 110.63(19) . . ?
O2 C3A C4 101.24(18) . . ?
C3 C3A C4 119.0(2) . . ?
O2 C3A C9B 101.96(18) . . ?
C3 C3A C9B 114.52(19) . . ?
C4 C3A C9B 107.40(18) . . ?
O1 C4 C5 59.53(15) . . ?
O1 C4 C3A 111.49(17) . . ?
C5 C4 C3A 102.99(19) . . ?
O1 C4 H4 121.9 . . ?
C5 C4 H4 121.9 . . ?
C3A C4 H4 121.9 . . ?
O1 C5 C4 59.73(15) . . ?
O1 C5 C6 112.15(18) . . ?
C4 C5 C6 103.6(2) . . ?
O1 C5 H5 121.6 . . ?
C4 C5 H5 121.6 . . ?
C6 C5 H5 121.6 . . ?
O2 C6 C5 100.85(19) . . ?
O2 C6 C6A 102.78(18) . . ?
C5 C6 C6A 107.91(18) . . ?
O2 C6 H6 114.6 . . ?
C5 C6 H6 114.6 . . ?
C6A C6 H6 114.6 . . ?
C12 C6A C6 109.84(19) . . ?
C12 C6A C7 112.07(19) . . ?
C6 C6A C7 112.80(18) . . ?
C12 C6A C9B 121.40(19) . . ?
C6 C6A C9B 100.34(18) . . ?
C7 C6A C9B 99.71(18) . . ?
O3 C7 C8 101.35(19) . . ?
O3 C7 C6A 101.74(18) . . ?
C8 C7 C6A 109.98(18) . . ?
O3 C7 H7 114.1 . . ?
C8 C7 H7 114.1 . . ?
C6A C7 H7 114.1 . . ?
O4 C8 C9 59.07(15) . . ?
O4 C8 C7 111.28(19) . . ?
C9 C8 C7 103.3(2) . . ?
O4 C8 H8 122.0 . . ?
C9 C8 H8 122.0 . . ?
C7 C8 H8 122.0 . . ?
O4 C9 C8 59.58(16) . . ?
O4 C9 C9A 111.71(18) . . ?
C8 C9 C9A 102.85(19) . . ?
O4 C9 H9 121.9 . . ?
C8 C9 H9 121.9 . . ?
C9A C9 H9 121.9 . . ?
O3 C9A C1 110.95(18) . . ?
O3 C9A C9 101.04(19) . . ?
C1 C9A C9 118.37(19) . . ?
O3 C9A C9B 101.76(18) . . ?
C1 C9A C9B 114.85(19) . . ?
C9 C9A C9B 107.77(18) . . ?
C14 C9B C9A 111.12(19) . . ?
C14 C9B C3A 113.00(19) . . ?
C9A C9B C3A 109.01(18) . . ?
C14 C9B C6A 119.7(2) . . ?
C9A C9B C6A 101.69(18) . . ?
C3A C9B C6A 101.22(17) . . ?
O5 C10 N2 120.8(2) . . ?
O5 C10 C11 120.3(2) . . ?
N2 C10 C11 118.8(2) . . ?
C10 C11 H11A 109.5 . . ?
C10 C11 H11B 109.5 . . ?
H11A C11 H11B 109.5 . . ?
C10 C11 H11C 109.5 . . ?
H11A C11 H11C 109.5 . . ?
H11B C11 H11C 109.5 . . ?
O6 C12 O7 123.1(2) . . ?
O6 C12 C6A 122.6(2) . . ?
O7 C12 C6A 114.3(2) . . ?
O7 C13 H13A 109.5 . . ?
O7 C13 H13B 109.5 . . ?
H13A C13 H13B 109.5 . . ?
O7 C13 H13C 109.5 . . ?
H13A C13 H13C 109.5 . . ?
H13B C13 H13C 109.5 . . ?
O8 C14 O9 123.6(2) . . ?
O8 C14 C9B 122.9(2) . . ?
O9 C14 C9B 113.4(2) . . ?
O9 C15 H15A 109.5 . . ?
O9 C15 H15B 109.5 . . ?
H15A C15 H15B 109.5 . . ?
O9 C15 H15C 109.5 . . ?
H15A C15 H15C 109.5 . . ?
H15B C15 H15C 109.5 . . ?
C19 O10 C20 61.32(15) . . ?
C21 O11 C18A 98.82(17) . . ?
C22 O12 C24A 98.72(17) . . ?
C24 O13 C23 60.67(15) . . ?
C27 O16 C28 114.82(19) . . ?
C29 O18 C30 115.7(2) . . ?
N17 C16 C24A 109.99(19) . . ?
N17 C16 H16A 109.7 . . ?
C24A C16 H16A 109.7 . . ?
N17 C16 H16B 109.7 . . ?
C24A C16 H16B 109.7 . . ?
H16A C16 H16B 108.2 . . ?
C25 N17 C16 119.68(18) . . ?
C25 N17 C18 124.38(18) . . ?
C16 N17 C18 114.54(17) . . ?
N17 C18 C18A 110.41(19) . . ?
N17 C18 H18A 109.6 . . ?
C18A C18 H18A 109.6 . . ?
N17 C18 H18B 109.6 . . ?
C18A C18 H18B 109.6 . . ?
H18A C18 H18B 108.1 . . ?
O11 C18A C18 110.35(18) . . ?
O11 C18A C19 100.74(18) . . ?
C18 C18A C19 119.2(2) . . ?
O11 C18A C24B 101.66(18) . . ?
C18 C18A C24B 115.45(19) . . ?
C19 C18A C24B 107.10(18) . . ?
O10 C19 C20 59.71(15) . . ?
O10 C19 C18A 111.72(18) . . ?
C20 C19 C18A 102.94(19) . . ?
O10 C19 H19 121.9 . . ?
C20 C19 H19 121.9 . . ?
C18A C19 H19 121.9 . . ?
O10 C20 C19 58.96(15) . . ?
O10 C20 C21 111.33(19) . . ?
C19 C20 C21 103.7(2) . . ?
O10 C20 H20 121.9 . . ?
C19 C20 H20 121.9 . . ?
C21 C20 H20 121.9 . . ?
O11 C21 C20 101.22(19) . . ?
O11 C21 C21A 101.77(18) . . ?
C20 C21 C21A 109.16(18) . . ?
O11 C21 H21 114.4 . . ?
C20 C21 H21 114.4 . . ?
C21A C21 H21 114.4 . . ?
C27 C21A C21 112.02(19) . . ?
C27 C21A C22 109.24(19) . . ?
C21 C21A C22 112.24(18) . . ?
C27 C21A C24B 122.57(19) . . ?
C21 C21A C24B 99.77(18) . . ?
C22 C21A C24B 100.31(18) . . ?
O12 C22 C23 101.00(19) . . ?
O12 C22 C21A 102.75(18) . . ?
C23 C22 C21A 107.42(18) . . ?
O12 C22 H22 114.7 . . ?
C23 C22 H22 114.7 . . ?
C21A C22 H22 114.7 . . ?
O13 C23 C24 59.66(15) . . ?
O13 C23 C22 112.05(18) . . ?
C24 C23 C22 103.8(2) . . ?
O13 C23 H23 121.6 . . ?
C24 C23 H23 121.6 . . ?
C22 C23 H23 121.6 . . ?
O13 C24 C23 59.67(15) . . ?
O13 C24 C24A 111.30(17) . . ?
C23 C24 C24A 102.86(19) . . ?
O13 C24 H24 122.0 . . ?
C23 C24 H24 122.0 . . ?
C24A C24 H24 122.0 . . ?
O12 C24A C16 110.23(19) . . ?
O12 C24A C24 101.21(18) . . ?
C16 C24A C24 120.0(2) . . ?
O12 C24A C24B 101.60(18) . . ?
C16 C24A C24B 114.13(19) . . ?
C24 C24A C24B 107.39(18) . . ?
C29 C24B C18A 111.33(19) . . ?
C29 C24B C21A 120.3(2) . . ?
C18A C24B C21A 102.02(18) . . ?
C29 C24B C24A 111.82(19) . . ?
C18A C24B C24A 109.03(18) . . ?
C21A C24B C24A 101.35(17) . . ?
O14 C25 N17 121.2(2) . . ?
O14 C25 C26 120.3(2) . . ?
N17 C25 C26 118.5(2) . . ?
C25 C26 H26A 109.5 . . ?
C25 C26 H26B 109.5 . . ?
H26A C26 H26B 109.5 . . ?
C25 C26 H26C 109.5 . . ?
H26A C26 H26C 109.5 . . ?
H26B C26 H26C 109.5 . . ?
O15 C27 O16 123.0(2) . . ?
O15 C27 C21A 122.6(2) . . ?
O16 C27 C21A 114.3(2) . . ?
O16 C28 H28A 109.5 . . ?
O16 C28 H28B 109.5 . . ?
H28A C28 H28B 109.5 . . ?
O16 C28 H28C 109.5 . . ?
H28A C28 H28C 109.5 . . ?
H28B C28 H28C 109.5 . . ?
O17 C29 O18 123.9(2) . . ?
O17 C29 C24B 122.2(2) . . ?
O18 C29 C24B 113.9(2) . . ?
O18 C30 H30A 109.5 . . ?
O18 C30 H30B 109.5 . . ?
H30A C30 H30B 109.5 . . ?
O18 C30 H30C 109.5 . . ?
H30A C30 H30C 109.5 . . ?
H30B C30 H30C 109.5 . . ?
H19A O19 H19B 109.5 . . ?
H20A O20 H20B 110.5 . . ?
H21A O21 H21B 109.5 . . ?

loop_
_geom_bond_atom_site_label_1
_geom_bond_atom_site_label_2
_geom_bond_distance
_geom_bond_site_symmetry_2
_geom_bond_publ_flag
O1 C5 1.446(3) . ?
O1 C4 1.449(3) . ?
O2 C3A 1.434(3) . ?
O2 C6 1.434(3) . ?
O3 C9A 1.432(3) . ?
O3 C7 1.434(3) . ?
O4 C9 1.438(3) . ?
O4 C8 1.446(3) . ?
O5 C10 1.240(3) . ?
O6 C12 1.218(3) . ?
O7 C12 1.334(3) . ?
O7 C13 1.456(3) . ?
O8 C14 1.214(3) . ?
O9 C14 1.332(3) . ?
O9 C15 1.449(3) . ?
C1 N2 1.471(3) . ?
C1 C9A 1.517(4) . ?
C1 H1A 0.9900 . ?
C1 H1B 0.9900 . ?
N2 C10 1.357(3) . ?
N2 C3 1.471(3) . ?
C3 C3A 1.509(4) . ?
C3 H3A 0.9900 . ?
C3 H3B 0.9900 . ?
C3A C4 1.542(3) . ?
C3A C9B 1.577(3) . ?
C4 C5 1.464(4) . ?
C4 H4 1.0000 . ?
C5 C6 1.540(3) . ?
C5 H5 1.0000 . ?
C6 C6A 1.570(3) . ?
C6 H6 1.0000 . ?
C6A C12 1.512(4) . ?
C6A C7 1.573(3) . ?
C6A C9B 1.583(4) . ?
C7 C8 1.536(3) . ?
C7 H7 1.0000 . ?
C8 C9 1.472(4) . ?
C8 H8 1.0000 . ?
C9 C9A 1.544(3) . ?
C9 H9 1.0000 . ?
C9A C9B 1.576(3) . ?
C9B C14 1.527(3) . ?
C10 C11 1.509(3) . ?
C11 H11A 0.9800 . ?
C11 H11B 0.9800 . ?
C11 H11C 0.9800 . ?
C13 H13A 0.9800 . ?
C13 H13B 0.9800 . ?
C13 H13C 0.9800 . ?
C15 H15A 0.9800 . ?
C15 H15B 0.9800 . ?
C15 H15C 0.9800 . ?
O10 C19 1.435(3) . ?
O10 C20 1.446(3) . ?
O11 C21 1.435(3) . ?
O11 C18A 1.436(3) . ?
O12 C22 1.431(3) . ?
O12 C24A 1.437(3) . ?
O13 C24 1.451(3) . ?
O13 C23 1.451(3) . ?
O14 C25 1.247(3) . ?
O15 C27 1.215(3) . ?
O16 C27 1.339(3) . ?
O16 C28 1.456(3) . ?
O17 C29 1.217(3) . ?
O18 C29 1.328(3) . ?
O18 C30 1.456(3) . ?
C16 N17 1.470(3) . ?
C16 C24A 1.509(4) . ?
C16 H16A 0.9900 . ?
C16 H16B 0.9900 . ?
N17 C25 1.356(3) . ?
N17 C18 1.474(3) . ?
C18 C18A 1.511(4) . ?
C18 H18A 0.9900 . ?
C18 H18B 0.9900 . ?
C18A C19 1.550(3) . ?
C18A C24B 1.577(3) . ?
C19 C20 1.469(4) . ?
C19 H19 1.0000 . ?
C20 C21 1.536(3) . ?
C20 H20 1.0000 . ?
C21 C21A 1.578(3) . ?
C21 H21 1.0000 . ?
C21A C27 1.504(4) . ?
C21A C22 1.580(3) . ?
C21A C24B 1.582(4) . ?
C22 C23 1.537(3) . ?
C22 H22 1.0000 . ?
C23 C24 1.466(4) . ?
C23 H23 1.0000 . ?
C24 C24A 1.545(3) . ?
C24 H24 1.0000 . ?
C24A C24B 1.584(3) . ?
C24B C29 1.525(3) . ?
C25 C26 1.508(3) . ?
C26 H26A 0.9800 . ?
C26 H26B 0.9800 . ?
C26 H26C 0.9800 . ?
C28 H28A 0.9800 . ?
C28 H28B 0.9800 . ?
C28 H28C 0.9800 . ?
C30 H30A 0.9800 . ?
C30 H30B 0.9800 . ?
C30 H30C 0.9800 . ?
O19 H19A 0.9087 . ?
O19 H19B 0.9090 . ?
O20 H20A 0.9029 . ?
O20 H20B 0.9031 . ?
O21 H21A 0.9061 . ?
O21 H21B 0.9061 . ?

loop_
_geom_hbond_atom_site_label_D
_geom_hbond_atom_site_label_H
_geom_hbond_atom_site_label_A
_geom_hbond_distance_DH
_geom_hbond_distance_HA
_geom_hbond_distance_DA
_geom_hbond_angle_DHA
_geom_hbond_site_symmetry_A
C1 H1A O4 0.99 2.36 3.324(3) 163.3 2_765
C1 H1B O13 0.99 2.46 3.364(3) 152.0 2_665
C4 H4 O20 1.00 2.54 3.483(3) 157.1 1_565
C6 H6 O11 1.00 2.53 3.234(3) 127.4 1_655
C7 H7 O11 1.00 2.37 3.107(3) 129.9 1_655
C7 H7 O12 1.00 2.48 3.225(3) 130.5 1_655
C15 H15B O15 0.98 2.45 3.239(3) 137.6 1_565
C18 H18A O1 0.99 2.53 3.416(3) 149.1 2_666
C18 H18B O10 0.99 2.45 3.399(3) 161.3 2_566
C21 H21 O2 1.00 2.49 3.261(3) 133.9 1_455
C21 H21 O3 1.00 2.43 3.135(3) 127.3 1_455
C22 H22 O3 1.00 2.48 3.186(3) 127.5 1_455
C24 H24 O19 1.00 2.55 3.511(3) 161.7 1_545
C26 H26B O19 0.98 2.58 3.519(4) 159.9 2_566
C28 H28C O17 0.98 2.54 3.481(3) 162.2 2_656
C30 H30A O6 0.98 2.44 3.271(3) 141.8 1_545
O19 H19A O1 0.91 2.26 3.015(3) 139.7 1_455
O19 H19A O2 0.91 2.31 3.158(2) 155.2 1_455
O19 H19B O21 0.91 2.00 2.904(3) 172.1 .
O20 H20A O12 0.90 2.35 3.044(2) 134.0 1_655
O20 H20A O13 0.90 2.21 3.052(3) 154.0 1_655
O20 H20B O14 0.90 2.11 2.945(3) 154.1 1_655
O21 H21A O5 0.91 1.86 2.742(3) 163.6 1_455
O21 H21B O14 0.91 1.89 2.795(3) 173.9 1_655

loop_
_geom_torsion_atom_site_label_1
_geom_torsion_atom_site_label_2
_geom_torsion_atom_site_label_3
_geom_torsion_atom_site_label_4
_geom_torsion
_geom_torsion_site_symmetry_1
_geom_torsion_site_symmetry_2
_geom_torsion_site_symmetry_3
_geom_torsion_site_symmetry_4
_geom_torsion_publ_flag
C9A C1 N2 C10 116.3(3) . . . . ?
C9A C1 N2 C3 -56.1(3) . . . . ?
C10 N2 C3 C3A -115.3(2) . . . . ?
C1 N2 C3 C3A 57.5(3) . . . . ?
C6 O2 C3A C3 -178.76(16) . . . . ?
C6 O2 C3A C4 54.17(19) . . . . ?
C6 O2 C3A C9B -56.54(18) . . . . ?
N2 C3 C3A O2 61.8(2) . . . . ?
N2 C3 C3A C4 178.29(18) . . . . ?
N2 C3 C3A C9B -52.8(3) . . . . ?
C5 O1 C4 C3A -92.8(2) . . . . ?
O2 C3A C4 O1 29.5(2) . . . . ?
C3 C3A C4 O1 -91.9(3) . . . . ?
C9B C3A C4 O1 135.9(2) . . . . ?
O2 C3A C4 C5 -32.6(2) . . . . ?
C3 C3A C4 C5 -154.0(2) . . . . ?
C9B C3A C4 C5 73.9(2) . . . . ?
C4 O1 C5 C6 93.2(2) . . . . ?
C3A C4 C5 O1 107.48(18) . . . . ?
O1 C4 C5 C6 -107.96(18) . . . . ?
C3A C4 C5 C6 -0.5(2) . . . . ?
C3A O2 C6 C5 -54.30(18) . . . . ?
C3A O2 C6 C6A 57.08(18) . . . . ?
O1 C5 C6 O2 -29.1(2) . . . . ?
C4 C5 C6 O2 33.4(2) . . . . ?
O1 C5 C6 C6A -136.5(2) . . . . ?
C4 C5 C6 C6A -74.0(2) . . . . ?
O2 C6 C6A C12 -162.82(18) . . . . ?
C5 C6 C6A C12 -56.8(3) . . . . ?
O2 C6 C6A C7 71.4(2) . . . . ?
C5 C6 C6A C7 177.4(2) . . . . ?
O2 C6 C6A C9B -33.84(19) . . . . ?
C5 C6 C6A C9B 72.2(2) . . . . ?
C9A O3 C7 C8 54.19(18) . . . . ?
C9A O3 C7 C6A -59.25(18) . . . . ?
C12 C6A C7 O3 166.84(18) . . . . ?
C6 C6A C7 O3 -68.6(2) . . . . ?
C9B C6A C7 O3 37.07(19) . . . . ?
C12 C6A C7 C8 60.0(3) . . . . ?
C6 C6A C7 C8 -175.4(2) . . . . ?
C9B C6A C7 C8 -69.8(2) . . . . ?
C9 O4 C8 C7 -93.1(2) . . . . ?
O3 C7 C8 O4 29.3(2) . . . . ?
C6A C7 C8 O4 136.4(2) . . . . ?
O3 C7 C8 C9 -32.4(2) . . . . ?
C6A C7 C8 C9 74.7(2) . . . . ?
C8 O4 C9 C9A 92.5(2) . . . . ?
C7 C8 C9 O4 107.04(18) . . . . ?
O4 C8 C9 C9A -107.82(18) . . . . ?
C7 C8 C9 C9A -0.8(2) . . . . ?
C7 O3 C9A C1 179.03(16) . . . . ?
C7 O3 C9A C9 -54.59(18) . . . . ?
C7 O3 C9A C9B 56.40(18) . . . . ?
N2 C1 C9A O3 -64.9(2) . . . . ?
N2 C1 C9A C9 179.03(18) . . . . ?
N2 C1 C9A C9B 49.8(3) . . . . ?
O4 C9 C9A O3 -28.3(2) . . . . ?
C8 C9 C9A O3 33.7(2) . . . . ?
O4 C9 C9A C1 92.9(3) . . . . ?
C8 C9 C9A C1 155.03(19) . . . . ?
O4 C9 C9A C9B -134.6(2) . . . . ?
C8 C9 C9A C9B -72.5(2) . . . . ?
O3 C9A C9B C14 -159.92(19) . . . . ?
C1 C9A C9B C14 80.2(2) . . . . ?
C9 C9A C9B C14 -54.1(3) . . . . ?
O3 C9A C9B C3A 74.9(2) . . . . ?
C1 C9A C9B C3A -45.0(3) . . . . ?
C9 C9A C9B C3A -179.3(2) . . . . ?
O3 C9A C9B C6A -31.4(2) . . . . ?
C1 C9A C9B C6A -151.36(18) . . . . ?
C9 C9A C9B C6A 74.4(2) . . . . ?
O2 C3A C9B C14 163.06(19) . . . . ?
C3 C3A C9B C14 -77.4(3) . . . . ?
C4 C3A C9B C14 57.1(3) . . . . ?
O2 C3A C9B C9A -72.9(2) . . . . ?
C3 C3A C9B C9A 46.6(3) . . . . ?
C4 C3A C9B C9A -178.85(19) . . . . ?
O2 C3A C9B C6A 33.8(2) . . . . ?
C3 C3A C9B C6A 153.30(18) . . . . ?
C4 C3A C9B C6A -72.2(2) . . . . ?
C12 C6A C9B C14 -3.9(3) . . . . ?
C6 C6A C9B C14 -124.9(2) . . . . ?
C7 C6A C9B C14 119.6(2) . . . . ?
C12 C6A C9B C9A -126.7(2) . . . . ?
C6 C6A C9B C9A 112.31(17) . . . . ?
C7 C6A C9B C9A -3.22(19) . . . . ?
C12 C6A C9B C3A 121.0(2) . . . . ?
C6 C6A C9B C3A -0.04(19) . . . . ?
C7 C6A C9B C3A -115.56(17) . . . . ?
C1 N2 C10 O5 -178.9(2) . . . . ?
C3 N2 C10 O5 -6.9(4) . . . . ?
C1 N2 C10 C11 3.5(4) . . . . ?
C3 N2 C10 C11 175.6(2) . . . . ?
C13 O7 C12 O6 2.0(3) . . . . ?
C13 O7 C12 C6A 179.39(19) . . . . ?
C6 C6A C12 O6 -15.8(3) . . . . ?
C7 C6A C12 O6 110.4(3) . . . . ?
C9B C6A C12 O6 -132.2(2) . . . . ?
C6 C6A C12 O7 166.81(18) . . . . ?
C7 C6A C12 O7 -67.0(3) . . . . ?
C9B C6A C12 O7 50.5(3) . . . . ?
C15 O9 C14 O8 1.4(4) . . . . ?
C15 O9 C14 C9B 178.6(2) . . . . ?
C9A C9B C14 O8 -17.5(3) . . . . ?
C3A C9B C14 O8 105.4(3) . . . . ?
C6A C9B C14 O8 -135.6(2) . . . . ?
C9A C9B C14 O9 165.3(2) . . . . ?
C3A C9B C14 O9 -71.8(3) . . . . ?
C6A C9B C14 O9 47.2(3) . . . . ?
C24A C16 N17 C25 106.5(2) . . . . ?
C24A C16 N17 C18 -60.5(3) . . . . ?
C25 N17 C18 C18A -108.1(3) . . . . ?
C16 N17 C18 C18A 58.3(3) . . . . ?
C21 O11 C18A C18 -178.91(16) . . . . ?
C21 O11 C18A C19 54.25(18) . . . . ?
C21 O11 C18A C24B -55.92(18) . . . . ?
N17 C18 C18A O11 64.6(2) . . . . ?
N17 C18 C18A C19 -179.68(18) . . . . ?
N17 C18 C18A C24B -50.0(3) . . . . ?
C20 O10 C19 C18A -92.7(2) . . . . ?
O11 C18A C19 O10 28.7(2) . . . . ?
C18 C18A C19 O10 -92.0(3) . . . . ?
C24B C18A C19 O10 134.6(2) . . . . ?
O11 C18A C19 C20 -33.5(2) . . . . ?
C18 C18A C19 C20 -154.3(2) . . . . ?
C24B C18A C19 C20 72.4(2) . . . . ?
C19 O10 C20 C21 93.5(2) . . . . ?
C18A C19 C20 O10 107.79(18) . . . . ?
O10 C19 C20 C21 -106.88(18) . . . . ?
C18A C19 C20 C21 0.9(2) . . . . ?
C18A O11 C21 C20 -53.84(18) . . . . ?
C18A O11 C21 C21A 58.69(18) . . . . ?
O10 C20 C21 O11 -29.7(2) . . . . ?
C19 C20 C21 O11 32.0(2) . . . . ?
O10 C20 C21 C21A -136.5(2) . . . . ?
C19 C20 C21 C21A -74.8(2) . . . . ?
O11 C21 C21A C27 -167.82(19) . . . . ?
C20 C21 C21A C27 -61.4(3) . . . . ?
O11 C21 C21A C22 68.9(2) . . . . ?
C20 C21 C21A C22 175.3(2) . . . . ?
O11 C21 C21A C24B -36.61(19) . . . . ?
C20 C21 C21A C24B 69.8(2) . . . . ?
C24A O12 C22 C23 53.92(18) . . . . ?
C24A O12 C22 C21A -56.97(18) . . . . ?
C27 C21A C22 O12 163.34(18) . . . . ?
C21 C21A C22 O12 -71.8(2) . . . . ?
C24B C21A C22 O12 33.32(19) . . . . ?
C27 C21A C22 C23 57.3(3) . . . . ?
C21 C21A C22 C23 -177.8(2) . . . . ?
C24B C21A C22 C23 -72.7(2) . . . . ?
C24 O13 C23 C22 -93.5(2) . . . . ?
O12 C22 C23 O13 29.4(2) . . . . ?
C21A C22 C23 O13 136.7(2) . . . . ?
O12 C22 C23 C24 -33.1(2) . . . . ?
C21A C22 C23 C24 74.2(2) . . . . ?
C23 O13 C24 C24A 92.8(2) . . . . ?
C22 C23 C24 O13 107.71(18) . . . . ?
O13 C23 C24 C24A -107.34(17) . . . . ?
C22 C23 C24 C24A 0.4(2) . . . . ?
C22 O12 C24A C16 178.14(16) . . . . ?
C22 O12 C24A C24 -53.81(19) . . . . ?
C22 O12 C24A C24B 56.78(18) . . . . ?
N17 C16 C24A O12 -59.7(2) . . . . ?
N17 C16 C24A C24 -176.62(18) . . . . ?
N17 C16 C24A C24B 53.8(2) . . . . ?
O13 C24 C24A O12 -29.8(2) . . . . ?
C23 C24 C24A O12 32.4(2) . . . . ?
O13 C24 C24A C16 91.6(3) . . . . ?
C23 C24 C24A C16 153.8(2) . . . . ?
O13 C24 C24A C24B -135.9(2) . . . . ?
C23 C24 C24A C24B -73.7(2) . . . . ?
O11 C18A C24B C29 160.68(19) . . . . ?
C18 C18A C24B C29 -79.9(2) . . . . ?
C19 C18A C24B C29 55.5(3) . . . . ?
O11 C18A C24B C21A 31.1(2) . . . . ?
C18 C18A C24B C21A 150.59(19) . . . . ?
C19 C18A C24B C21A -74.1(2) . . . . ?
O11 C18A C24B C24A -75.5(2) . . . . ?
C18 C18A C24B C24A 44.0(3) . . . . ?
C19 C18A C24B C24A 179.30(19) . . . . ?
C27 C21A C24B C29 3.5(3) . . . . ?
C21 C21A C24B C29 -120.6(2) . . . . ?
C22 C21A C24B C29 124.4(2) . . . . ?
C27 C21A C24B C18A 127.2(2) . . . . ?
C21 C21A C24B C18A 3.08(19) . . . . ?
C22 C21A C24B C18A -111.86(17) . . . . ?
C27 C21A C24B C24A -120.3(2) . . . . ?
C21 C21A C24B C24A 115.58(17) . . . . ?
C22 C21A C24B C24A 0.64(19) . . . . ?
O12 C24A C24B C29 -163.52(19) . . . . ?
C16 C24A C24B C29 77.9(2) . . . . ?
C24 C24A C24B C29 -57.7(3) . . . . ?
O12 C24A C24B C18A 72.9(2) . . . . ?
C16 C24A C24B C18A -45.7(3) . . . . ?
C24 C24A C24B C18A 178.74(19) . . . . ?
O12 C24A C24B C21A -34.2(2) . . . . ?
C16 C24A C24B C21A -152.76(18) . . . . ?
C24 C24A C24B C21A 71.6(2) . . . . ?
C16 N17 C25 O14 3.4(4) . . . . ?
C18 N17 C25 O14 169.1(2) . . . . ?
C16 N17 C25 C26 -178.8(2) . . . . ?
C18 N17 C25 C26 -13.1(4) . . . . ?
C28 O16 C27 O15 -1.8(3) . . . . ?
C28 O16 C27 C21A -178.52(19) . . . . ?
C21 C21A C27 O15 -107.0(3) . . . . ?
C22 C21A C27 O15 18.0(3) . . . . ?
C24B C21A C27 O15 134.6(2) . . . . ?
C21 C21A C27 O16 69.7(3) . . . . ?
C22 C21A C27 O16 -165.26(18) . . . . ?
C24B C21A C27 O16 -48.6(3) . . . . ?
C30 O18 C29 O17 -0.4(3) . . . . ?
C30 O18 C29 C24B -177.3(2) . . . . ?
C18A C24B C29 O17 18.8(3) . . . . ?
C21A C24B C29 O17 138.0(2) . . . . ?
C24A C24B C29 O17 -103.4(3) . . . . ?
C18A C24B C29 O18 -164.3(2) . . . . ?
C21A C24B C29 O18 -45.1(3) . . . . ?
C24A C24B C29 O18 73.5(3) . . . . ?
